data_1538789
loop_
_publ_author_name
'Masumoto, Hakaru'
'Watanabe, Kiyoshi'

_publ_section_title
;
 Crystal Structures and Magnetic Properties of the System Rh~1~Mn~1-x~Sb~x~
;
_journal_coden_ASTM TJIMAA
_journal_issue 5
_journal_name_full
;
 Transactions of the Japan Institute of Metals
;
_journal_page_first 303
_journal_page_last 307
_journal_paper_doi 10.2320/matertrans1960.17.303
_journal_volume 17
_journal_year 1976
_chemical_formula_sum 'Mn1.1 Rh2 Sb0.9'
_chemical_name_systematic 'Mn Rh2 Sb'
_space_group_IT_number 123
_symmetry_space_group_name_Hall '-P 4 2'
_symmetry_space_group_name_H-M 'P 4/m m m'
_cell_angle_alpha 90
_cell_angle_beta 90
_cell_angle_gamma 90
_cell_formula_units_Z 1
_cell_length_a 4.182
_cell_length_b 4.182
_cell_length_c 3.467
_cell_volume 60.635
_citation_journal_id_ASTM TJIMAA
_cod_data_source_file Masumoto_TJIMAA_1976_636.cif
_cod_data_source_block Mn1.1Rh2Sb0.9
_cod_original_cell_volume 60.6348
_cod_database_code 1538789

loop_
_symmetry_equiv_pos_as_xyz
x,y,z
-y,x,z
-x,-y,z
y,-x,z
x,-y,-z
y,x,-z
-x,y,-z
-y,-x,-z
-x,-y,-z
y,-x,-z
x,y,-z
-y,x,-z
-x,y,z
-y,-x,z
x,-y,z
y,x,z

loop_
_atom_site_label
_atom_site_type_symbol
_atom_site_fract_x
_atom_site_fract_y
_atom_site_fract_z
_atom_site_occupancy
_atom_site_U_iso_or_equiv
Sb1 Sb 0 0.5 0.5 0.45 0.0
Rh1 Rh 0 0 0 1 0.0
Mn1 Mn 0 0.5 0.5 0.55 0.0
Rh2 Rh 0.5 0.5 0 1 0.0
